data_4332922
loop_
_publ_author_name
'Li, Bin'
'Corbett, John D.'

_publ_section_title
;
 Electronic Stabilization Effects:&#x00A0; Three New K&#x2212;In&#x2212;T
 (T = Mg, Au, Zn) Network Compounds
;
_journal_issue 22
_journal_name_full 'Inorganic Chemistry'
_journal_page_first 8958
_journal_page_last 8964
_journal_paper_doi 10.1021/ic061089y
_journal_volume 45
_journal_year 2006
_chemical_formula_sum 'Au8.81 In96.19 K34'
_chemical_formula_weight 14109.21
_chemical_name_systematic
; 
 ? 
;
_space_group_IT_number 166
_symmetry_cell_setting trigonal
_symmetry_space_group_name_Hall '-R 3 2"'
_symmetry_space_group_name_H-M 'R -3 m :H'
_atom_sites_solution_hydrogens geom
_atom_sites_solution_primary direct
_atom_sites_solution_secondary difmap
_audit_creation_method SHELXL-97
_cell_angle_alpha 90.00
_cell_angle_beta 90.00
_cell_angle_gamma 120.00
_cell_formula_units_Z 3
_cell_length_a 18.4741(4)
_cell_length_b 18.4741(4)
_cell_length_c 39.9599(19)
_cell_measurement_reflns_used 900
_cell_measurement_temperature 293(2)
_cell_volume 11810.9(7)
_computing_structure_refinement 'SHELXL-97 (Sheldrick, 1997)'
_computing_structure_solution 'SHELXS-97 (Sheldrick, 1990)'
_diffrn_ambient_temperature 293(2)
_diffrn_measured_fraction_theta_full 0.977
_diffrn_measured_fraction_theta_max 0.977
_diffrn_measurement_device_type 'Bruker SMART APEX CCD'
_diffrn_measurement_method '\w scans'
_diffrn_radiation_monochromator graphite
_diffrn_radiation_source 'fine-focus sealed tube'
_diffrn_radiation_type MoK\a
_diffrn_radiation_wavelength 0.71073
_diffrn_reflns_av_R_equivalents 0.0882
_diffrn_reflns_av_sigmaI/netI 0.0434
_diffrn_reflns_limit_h_max 24
_diffrn_reflns_limit_h_min -24
_diffrn_reflns_limit_k_max 24
_diffrn_reflns_limit_k_min -24
_diffrn_reflns_limit_l_max 52
_diffrn_reflns_limit_l_min -52
_diffrn_reflns_number 34914
_diffrn_reflns_theta_full 28.28
_diffrn_reflns_theta_max 28.28
_diffrn_reflns_theta_min 1.37
_exptl_absorpt_coefficient_mu 22.830
_exptl_absorpt_correction_T_max 0.026
_exptl_absorpt_correction_T_min 0.005
_exptl_absorpt_correction_type empirical
_exptl_absorpt_process_details SADABS
_exptl_crystal_colour silver
_exptl_crystal_density_diffrn 5.951
_exptl_crystal_density_method 'not measured'
_exptl_crystal_description block
_exptl_crystal_F_000 18166
_exptl_crystal_size_max 0.25
_exptl_crystal_size_mid 0.22
_exptl_crystal_size_min 0.16
_refine_diff_density_max 3.028
_refine_diff_density_min -4.165
_refine_diff_density_rms 0.451
_refine_ls_extinction_method none
_refine_ls_goodness_of_fit_ref 1.067
_refine_ls_hydrogen_treatment mixed
_refine_ls_matrix_type full
_refine_ls_number_parameters 131
_refine_ls_number_reflns 3496
_refine_ls_number_restraints 0
_refine_ls_restrained_S_all 1.067
_refine_ls_R_factor_all 0.0428
_refine_ls_R_factor_gt 0.0294
_refine_ls_shift/su_max 0.001
_refine_ls_shift/su_mean 0.000
_refine_ls_structure_factor_coef Fsqd
_refine_ls_weighting_details 'calc w=1/[\s^2^(Fo^2^)+(0.0532P)^2^+100.0000P] where P=(Fo^2^+2Fc^2^)/3'
_refine_ls_weighting_scheme calc
_refine_ls_wR_factor_gt 0.0735
_refine_ls_wR_factor_ref 0.0993
_reflns_number_gt 2820
_reflns_number_total 3496
_reflns_threshold_expression >2sigma(I)
_cod_data_source_file ic061089ysup1.cif
_cod_data_source_block K34In96.19Au8.81
_cod_depositor_comments
;
The following automatic conversions were performed:

'_symmetry_cell_setting' value 'Trigonal' changed to 'trigonal'
according to /home/saulius/struct/CIF-dictionaries/cif_core.dic
dictionary named 'cif_core.dic' version 2.4.2 from 2011-04-26.

Automatic conversion script
Id: cif_fix_values 1891 2012-01-12 08:04:46Z andrius 
;
_cod_original_sg_symbol_H-M R-3m
_cod_original_formula_sum K34In96.19Au8.81
_cod_database_code 4332922

loop_
_symmetry_equiv_pos_as_xyz
'x, y, z'
'-y, x-y, z'
'-x+y, -x, z'
'y, x, -z'
'x-y, -y, -z'
'-x, -x+y, -z'
'x+2/3, y+1/3, z+1/3'
'-y+2/3, x-y+1/3, z+1/3'
'-x+y+2/3, -x+1/3, z+1/3'
'y+2/3, x+1/3, -z+1/3'
'x-y+2/3, -y+1/3, -z+1/3'
'-x+2/3, -x+y+1/3, -z+1/3'
'x+1/3, y+2/3, z+2/3'
'-y+1/3, x-y+2/3, z+2/3'
'-x+y+1/3, -x+2/3, z+2/3'
'y+1/3, x+2/3, -z+2/3'
'x-y+1/3, -y+2/3, -z+2/3'
'-x+1/3, -x+y+2/3, -z+2/3'
'-x, -y, -z'
'y, -x+y, -z'
'x-y, x, -z'
'-y, -x, z'
'-x+y, y, z'
'x, x-y, z'
'-x+2/3, -y+1/3, -z+1/3'
'y+2/3, -x+y+1/3, -z+1/3'
'x-y+2/3, x+1/3, -z+1/3'
'-y+2/3, -x+1/3, z+1/3'
'-x+y+2/3, y+1/3, z+1/3'
'x+2/3, x-y+1/3, z+1/3'
'-x+1/3, -y+2/3, -z+2/3'
'y+1/3, -x+y+2/3, -z+2/3'
'x-y+1/3, x+2/3, -z+2/3'
'-y+1/3, -x+2/3, z+2/3'
'-x+y+1/3, y+2/3, z+2/3'
'x+1/3, x-y+2/3, z+2/3'

loop_
_atom_site_label
_atom_site_type_symbol
_atom_site_fract_x
_atom_site_fract_y
_atom_site_fract_z
_atom_site_U_iso_or_equiv
_atom_site_adp_type
_atom_site_occupancy
_atom_site_symmetry_multiplicity
_atom_site_calc_flag
_atom_site_refinement_flags
In1 In 0.01137(4) 0.36927(4) 0.036560(17) 0.01746(17) Uani 1 1 d .
In2 In 0.17392(5) 0.00066(4) 0.321936(18) 0.01951(18) Uani 1 1 d .
In3 In 0.03283(5) 0.24946(4) 0.079078(18) 0.01930(17) Uani 1 1 d .
In4 In 0.24367(5) 0.03463(5) 0.152022(19) 0.02036(18) Uani 1 1 d .
In5 In 0.38745(3) -0.38745(3) 0.10901(2) 0.0116(2) Uani 1 2 d S
In6 In 0.44472(3) -0.44472(3) 0.05063(2) 0.0141(2) Uani 1 2 d S
In7 In 0.53974(3) -0.53974(3) 0.06572(2) 0.0183(2) Uani 1 2 d S
In8 In 0.41995(3) -0.41995(3) 0.18056(2) 0.0116(2) Uani 1 2 d S
In9 In 0.57103(3) -0.57103(3) 0.13517(3) 0.0196(2) Uani 1 2 d S
In10 In 0.51062(3) -0.51062(3) 0.19556(2) 0.0158(2) Uani 1 2 d S
In11 In 0.75302(2) -0.75302(2) 0.235245(17) 0.0224(3) Uani 0.243(7) 2 d SP
Au11 Au 0.75302(2) -0.75302(2) 0.235245(17) 0.0224(3) Uani 0.757(7) 2 d SP
In12 In 0.72108(2) -0.72108(2) 0.158041(18) 0.0199(3) Uani 0.455(7) 2 d SP
Au12 Au 0.72108(2) -0.72108(2) 0.158041(18) 0.0199(3) Uani 0.545(7) 2 d SP
In13 In 0.60956(3) -0.60956(3) 0.28102(3) 0.0246(3) Uani 1 2 d S
In14 In 0.0000 0.0000 0.11648(5) 0.0496(7) Uani 1 6 d S
IN15 Au 0.0000 0.0000 0.0000 0.0178(3) Uani 1 12 d S
K1 K 0.79657(12) -0.79657(12) 0.09349(9) 0.0335(8) Uani 1 2 d S
K2 K 0.0000 0.0000 0.25817(16) 0.0374(16) Uani 1 6 d S
K3 K 0.53532(12) -0.53532(12) 0.34646(9) 0.0335(8) Uani 1 2 d S
K4 K 0.03873(14) 0.41666(14) 0.12264(5) 0.0188(4) Uani 1 1 d .
K5 K 0.44582(10) -0.44582(10) 0.26862(8) 0.0189(6) Uani 1 2 d S
K6 K 0.0000 0.0000 0.36233(14) 0.0224(12) Uani 1 6 d S

loop_
_atom_site_aniso_label
_atom_site_aniso_U_11
_atom_site_aniso_U_22
_atom_site_aniso_U_33
_atom_site_aniso_U_23
_atom_site_aniso_U_13
_atom_site_aniso_U_12
In1 0.0209(4) 0.0177(4) 0.0153(3) 0.0002(3) -0.0029(3) 0.0108(3)
In2 0.0219(4) 0.0193(4) 0.0182(4) -0.0017(3) 0.0008(3) 0.0109(3)
In3 0.0210(4) 0.0149(4) 0.0203(4) -0.0012(3) -0.0003(3) 0.0077(3)
In4 0.0203(4) 0.0194(4) 0.0226(4) -0.0003(3) 0.0011(3) 0.0108(3)
In5 0.0111(3) 0.0111(3) 0.0122(4) -0.00027(17) 0.00027(17) 0.0054(4)
In6 0.0135(3) 0.0135(3) 0.0146(5) 0.00044(18) -0.00044(18) 0.0063(4)
In7 0.0217(4) 0.0217(4) 0.0120(5) -0.00068(19) 0.00068(19) 0.0111(4)
In8 0.0111(3) 0.0111(3) 0.0132(4) 0.00014(17) -0.00014(17) 0.0059(4)
In9 0.0194(4) 0.0194(4) 0.0217(5) 0.0007(2) -0.0007(2) 0.0109(4)
In10 0.0154(4) 0.0154(4) 0.0161(5) -0.00028(18) 0.00028(18) 0.0073(4)
In11 0.0157(3) 0.0157(3) 0.0280(4) -0.00506(14) 0.00506(14) 0.0021(3)
Au11 0.0157(3) 0.0157(3) 0.0280(4) -0.00506(14) 0.00506(14) 0.0021(3)
In12 0.0139(3) 0.0139(3) 0.0261(5) 0.00145(14) -0.00145(14) 0.0028(3)
Au12 0.0139(3) 0.0139(3) 0.0261(5) 0.00145(14) -0.00145(14) 0.0028(3)
In13 0.0265(4) 0.0265(4) 0.0278(6) 0.0027(2) -0.0027(2) 0.0185(5)
In14 0.0663(11) 0.0663(11) 0.0160(11) 0.000 0.000 0.0332(6)
IN15 0.0208(4) 0.0208(4) 0.0117(6) 0.000 0.000 0.0104(2)
K1 0.0403(17) 0.0403(17) 0.0279(19) -0.0014(8) 0.0014(8) 0.0262(19)
K2 0.042(2) 0.042(2) 0.028(3) 0.000 0.000 0.0211(12)
K3 0.0376(16) 0.0376(16) 0.0269(19) -0.0012(8) 0.0012(8) 0.0199(18)
K4 0.0204(11) 0.0177(11) 0.0191(10) -0.0001(8) -0.0004(8) 0.0102(9)
K5 0.0183(11) 0.0183(11) 0.0192(15) -0.0004(6) 0.0004(6) 0.0086(13)
K6 0.0204(17) 0.0204(17) 0.026(3) 0.000 0.000 0.0102(9)

loop_
_atom_type_symbol
_atom_type_description
_atom_type_scat_dispersion_real
_atom_type_scat_dispersion_imag
_atom_type_scat_source
K K 0.2009 0.2494 'International Tables Vol C Tables 4.2.6.8 and 6.1.1.4'
In In -0.7276 1.3100 'International Tables Vol C Tables 4.2.6.8 and 6.1.1.4'
Au Au -2.0133 8.8022 'International Tables Vol C Tables 4.2.6.8 and 6.1.1.4'

loop_
_geom_angle_atom_site_label_1
_geom_angle_atom_site_label_2
_geom_angle_atom_site_label_3
_geom_angle
_geom_angle_site_symmetry_1
_geom_angle_site_symmetry_3
In1 In1 In3 125.589(19) 6 .
In1 In1 In6 104.40(3) 6 3_665
In3 In1 In6 120.57(3) . 3_665
In1 In1 In2 64.09(3) 6 11_455
In3 In1 In2 122.18(3) . 11_455
In6 In1 In2 106.49(3) 3_665 11_455
In1 In1 In7 108.16(3) 6 3_665
In3 In1 In7 119.60(3) . 3_665
In6 In1 In7 60.35(3) 3_665 3_665
In2 In1 In7 57.84(3) 11_455 3_665
In1 In1 In2 59.70(3) 6 15_554
In3 In1 In2 119.27(3) . 15_554
In6 In1 In2 58.93(2) 3_665 15_554
In2 In1 In2 112.79(3) 11_455 15_554
In7 In1 In2 109.93(3) 3_665 15_554
In1 In1 K4 169.82(4) 6 .
In3 In1 K4 64.57(4) . .
In6 In1 K4 66.85(4) 3_665 .
In2 In1 K4 112.32(4) 11_455 .
In7 In1 K4 63.41(4) 3_665 .
In2 In1 K4 116.36(4) 15_554 .
In1 In1 K5 115.27(6) 6 26_565
In3 In1 K5 64.99(5) . 26_565
In6 In1 K5 65.84(5) 3_665 26_565
In2 In1 K5 172.18(6) 11_455 26_565
In7 In1 K5 116.79(5) 3_665 26_565
In2 In1 K5 62.50(5) 15_554 26_565
K4 In1 K5 66.85(6) . 26_565
In1 In1 K3 72.11(5) 6 13_454
In3 In1 K3 64.49(6) . 13_454
In6 In1 K3 174.75(6) 3_665 13_454
In2 In1 K3 68.56(6) 11_455 13_454
In7 In1 K3 116.56(6) 3_665 13_454
In2 In1 K3 120.76(5) 15_554 13_454
K4 In1 K3 116.21(6) . 13_454
K5 In1 K3 119.06(7) 26_565 13_454
In1 In1 K3 65.22(5) 6 26_565
In3 In1 K3 67.46(5) . 26_565
In6 In1 K3 117.70(6) 3_665 26_565
In2 In1 K3 118.64(5) 11_455 26_565
In7 In1 K3 172.90(6) 3_665 26_565
In2 In1 K3 64.95(6) 15_554 26_565
K4 In1 K3 122.87(6) . 26_565
K5 In1 K3 65.97(6) 26_565 26_565
K3 In1 K3 64.79(10) 13_454 26_565
In7 In2 In1 62.33(2) 25_545 11
In7 In2 In6 101.05(3) 25_545 7_455
In1 In2 In6 100.98(3) 11 7_455
In7 In2 In1 105.52(3) 25_545 8
In1 In2 In1 56.21(3) 11 8
In6 In2 In1 57.99(2) 7_455 8
In7 In2 In2 129.94(2) 25_545 24
In1 In2 In2 128.917(19) 11 24
In6 In2 In2 119.17(2) 7_455 24
In1 In2 In2 120.274(18) 8 24
In7 In2 In2 57.432(17) 25_545 22
In1 In2 In2 107.257(19) 11 22
In6 In2 In2 58.213(16) 7_455 22
In1 In2 In2 106.544(18) 8 22
In2 In2 In2 120.0 24 22
In7 In2 K5 166.49(4) 25_545 33_445
In1 In2 K5 113.81(5) 11 33_445
In6 In2 K5 66.31(4) 7_455 33_445
In1 In2 K5 64.28(4) 8 33_445
In2 In2 K5 63.15(2) 24 33_445
In2 In2 K5 115.23(5) 22 33_445
In7 In2 K6 114.60(6) 25_545 .
In1 In2 K6 166.73(5) 11 .
In6 In2 K6 66.36(7) 7_455 .
In1 In2 K6 115.71(8) 8 .
In2 In2 K6 63.64(2) 24 .
In2 In2 K6 63.31(2) 22 .
K5 In2 K6 65.88(8) 33_445 .
In7 In2 K1 75.01(4) 25_545 27_345
In1 In2 K1 74.44(4) 11 27_345
In6 In2 K1 174.93(4) 7_455 27_345
In1 In2 K1 119.59(6) 8 27_345
In2 In2 K1 65.85(2) 24 27_345
In2 In2 K1 120.66(5) 22 27_345
K5 In2 K1 117.31(6) 33_445 27_345
K6 In2 K1 118.04(8) . 27_345
In7 In2 K3 118.22(5) 25_545 33_445
In1 In2 K3 66.23(3) 11 33_445
In6 In2 K3 120.50(5) 7_455 33_445
In1 In2 K3 69.02(4) 8 33_445
In2 In2 K3 66.59(3) 24 33_445
In2 In2 K3 173.35(3) 22 33_445
K5 In2 K3 67.85(7) 33_445 33_445
K6 In2 K3 122.84(5) . 33_445
K1 In2 K3 59.97(7) 27_345 33_445
In7 In2 K2 68.20(5) 25_545 .
In1 In2 K2 121.27(7) 11 .
In6 In2 K2 118.13(6) 7_455 .
In1 In2 K2 172.49(3) 8 .
In2 In2 K2 67.09(3) 24 .
In2 In2 K2 66.82(3) 22 .
K5 In2 K2 121.16(7) 33_445 .
K6 In2 K2 65.19(11) . .
K1 In2 K2 63.69(8) 27_345 .
K3 In2 K2 117.25(5) 33_445 .
Au11 In3 In11 0.00(3) 25_545 25_545
Au11 In3 In13 63.81(3) 25_545 26_565
In11 In3 In13 63.81(3) 25_545 26_565
Au11 In3 In1 129.04(3) 25_545 .
In11 In3 In1 129.04(3) 25_545 .
In13 In3 In1 123.86(4) 26_565 .
Au11 In3 In10 103.55(3) 25_545 26_565
In11 In3 In10 103.55(3) 25_545 26_565
In13 In3 In10 101.45(3) 26_565 26_565
In1 In3 In10 120.48(3) . 26_565
Au11 In3 In4 58.89(2) 25_545 2
In11 In3 In4 58.89(2) 25_545 2
In13 In3 In4 110.40(3) 26_565 2
In1 In3 In4 121.88(3) . 2
In10 In3 In4 60.40(2) 26_565 2
Au11 In3 K4 118.34(4) 25_545 .
In11 In3 K4 118.34(4) 25_545 .
In13 In3 K4 167.62(5) 26_565 .
In1 In3 K4 65.39(4) . .
In10 In3 K4 66.20(4) 26_565 .
In4 In3 K4 65.02(4) 2 .
Au11 In3 K5 164.92(4) 25_545 26_565
In11 In3 K5 164.92(4) 25_545 26_565
In13 In3 K5 107.50(4) 26_565 26_565
In1 In3 K5 65.89(4) . 26_565
In10 In3 K5 64.95(5) 26_565 26_565
In4 In3 K5 117.68(5) 2 26_565
K4 In3 K5 67.38(5) . 26_565
Au11 In3 K3 66.20(4) 25_545 13_454
In11 In3 K3 66.20(4) 25_545 13_454
In13 In3 K3 71.11(6) 26_565 13_454
In1 In3 K3 70.35(5) . 13_454
In10 In3 K3 169.09(5) 26_565 13_454
In4 In3 K3 113.91(5) 2 13_454
K4 In3 K3 121.22(7) . 13_454
K5 In3 K3 124.37(6) 26_565 13_454
Au11 In3 K1 63.33(4) 25_545 1_465
In11 In3 K1 63.33(4) 25_545 1_465
In13 In3 K1 118.55(4) 26_565 1_465
In1 In3 K1 72.92(5) . 1_465
In10 In3 K1 119.32(5) 26_565 1_465
In4 In3 K1 63.63(5) 2 1_465
K4 In3 K1 70.68(5) . 1_465
K5 In3 K1 130.10(5) 26_565 1_465
K3 In3 K1 60.55(7) 13_454 1_465
Au11 In3 K3 113.43(6) 25_545 26_565
In11 In3 K3 113.43(6) 25_545 26_565
In13 In3 K3 57.94(6) 26_565 26_565
In1 In3 K3 70.06(4) . 26_565
In10 In3 K3 116.47(4) 26_565 26_565
In4 In3 K3 167.95(5) 2 26_565
K4 In3 K3 125.64(7) . 26_565
K5 In3 K3 67.01(7) 26_565 26_565
K3 In3 K3 66.94(6) 13_454 26_565
K1 In3 K3 123.03(6) 1_465 26_565
Au12 In4 In12 0.00(3) 27_345 27_345
Au12 In4 Au11 68.56(3) 27_345 27_345
In12 In4 Au11 68.56(3) 27_345 27_345
Au12 In4 In11 68.56(3) 27_345 27_345
In12 In4 In11 68.56(3) 27_345 27_345
Au11 In4 In11 0.00(3) 27_345 27_345
Au12 In4 In4 125.30(3) 27_345 12
In12 In4 In4 125.30(3) 27_345 12
Au11 In4 In4 129.69(3) 27_345 12
In11 In4 In4 129.69(3) 27_345 12
Au12 In4 In10 102.24(3) 27_345 25_545
In12 In4 In10 102.24(3) 27_345 25_545
Au11 In4 In10 99.86(3) 27_345 25_545
In11 In4 In10 99.86(3) 27_345 25_545
In4 In4 In10 119.15(2) 12 25_545
Au12 In4 In3 112.44(3) 27_345 3
In12 In4 In3 112.44(3) 27_345 3
Au11 In4 In3 55.33(2) 27_345 3
In11 In4 In3 55.33(2) 27_345 3
In4 In4 In3 118.86(4) 12 3
In10 In4 In3 59.06(3) 25_545 3
Au12 In4 In9 55.30(2) 27_345 25_545
In12 In4 In9 55.30(2) 27_345 25_545
Au11 In4 In9 108.60(3) 27_345 25_545
In11 In4 In9 108.60(3) 27_345 25_545
In4 In4 In9 118.11(4) 12 25_545
In10 In4 In9 58.95(3) 25_545 25_545
In3 In4 In9 109.60(3) 3 25_545
Au12 In4 In4 55.558(17) 27_345 24
In12 In4 In4 55.558(17) 27_345 24
Au11 In4 In4 56.518(16) 27_345 24
In11 In4 In4 56.518(16) 27_345 24
In4 In4 In4 90.0 12 24
In10 In4 In4 150.85(2) 25_545 24
In3 In4 In4 108.682(19) 3 24
In9 In4 In4 109.09(2) 25_545 24
Au12 In4 K4 167.12(5) 27_345 3
In12 In4 K4 167.12(5) 27_345 3
Au11 In4 K4 113.11(4) 27_345 3
In11 In4 K4 113.11(4) 27_345 3
In4 In4 K4 64.33(4) 12 3
In10 In4 K4 64.92(4) 25_545 3
In3 In4 K4 62.76(4) 3 3
In9 In4 K4 113.71(4) 25_545 3
In4 In4 K4 136.67(4) 24 3
Au12 In4 K4 110.46(4) 27_345 11
In12 In4 K4 110.46(4) 27_345 11
Au11 In4 K4 164.56(4) 27_345 11
In11 In4 K4 164.56(4) 27_345 11
In4 In4 K4 64.22(4) 12 11
In10 In4 K4 64.95(4) 25_545 11
In3 In4 K4 114.24(4) 3 11
In9 In4 K4 62.07(4) 25_545 11
In4 In4 K4 136.61(4) 24 11
K4 In4 K4 64.27(7) 3 11
Au12 In4 K1 118.31(4) 27_345 3_765
In12 In4 K1 118.31(4) 27_345 3_765
Au11 In4 K1 65.50(5) 27_345 3_765
In11 In4 K1 65.50(5) 27_345 3_765
In4 In4 K1 66.57(6) 12 3_765
In10 In4 K1 123.99(4) 25_545 3_765
In3 In4 K1 70.11(5) 3 3_765
In9 In4 K1 173.31(5) 25_545 3_765
In4 In4 K1 65.32(3) 24 3_765
K4 In4 K1 72.35(4) 3 3_765
K4 In4 K1 124.40(6) 11 3_765
In6 In5 In8 122.11(2) . 27_445
In6 In5 In8 122.11(2) . 26
In8 In5 In8 106.79(4) 27_445 26
In6 In5 In5 122.34(2) . 2_545
In8 In5 In5 59.894(19) 27_445 2_545
In8 In5 In5 107.53(2) 26 2_545
In6 In5 In5 122.34(2) . 3_655
In8 In5 In5 107.53(2) 27_445 3_655
In8 In5 In5 59.894(19) 26 3_655
In5 In5 In5 60.0 2_545 3_655
In6 In5 In8 121.87(4) . .
In8 In5 In8 59.32(2) 27_445 .
In8 In5 In8 59.32(2) 26 .
In5 In5 In8 107.22(2) 2_545 .
In5 In5 In8 107.22(2) 3_655 .
In6 In5 K4 66.72(4) . 23_545
In8 In5 K4 115.68(4) 27_445 23_545
In8 In5 K4 65.26(4) 26 23_545
In5 In5 K4 170.90(4) 2_545 23_545
In5 In5 K4 117.18(4) 3_655 23_545
In8 In5 K4 64.65(4) . 23_545
In6 In5 K4 66.72(4) . 2_655
In8 In5 K4 65.26(4) 27_445 2_655
In8 In5 K4 115.68(4) 26 2_655
In5 In5 K4 117.18(4) 2_545 2_655
In5 In5 K4 170.90(4) 3_655 2_655
In8 In5 K4 64.65(4) . 2_655
K4 In5 K4 64.09(7) 23_545 2_655
In6 In5 K5 66.43(3) . 26
In8 In5 K5 171.46(5) 27_445 26
In8 In5 K5 65.99(5) 26 26
In5 In5 K5 116.82(3) 2_545 26
In5 In5 K5 65.27(2) 3_655 26
In8 In5 K5 117.22(5) . 26
K4 In5 K5 66.30(5) 23_545 26
K4 In5 K5 121.38(5) 2_655 26
In6 In5 K5 66.43(3) . 27_445
In8 In5 K5 65.99(5) 27_445 27_445
In8 In5 K5 171.46(5) 26 27_445
In5 In5 K5 65.27(3) 2_545 27_445
In5 In5 K5 116.82(3) 3_655 27_445
In8 In5 K5 117.22(5) . 27_445
K4 In5 K5 121.38(5) 23_545 27_445
K4 In5 K5 66.30(5) 2_655 27_445
K5 In5 K5 120.79(10) 26 27_445
In6 In5 K6 66.59(5) . 13_544
In8 In5 K6 117.34(3) 27_445 13_544
In8 In5 K6 117.34(3) 26 13_544
In5 In5 K6 65.64(4) 2_545 13_544
In5 In5 K6 65.64(4) 3_655 13_544
In8 In5 K6 171.55(6) . 13_544
K4 In5 K6 122.07(5) 23_545 13_544
K4 In5 K6 122.07(5) 2_655 13_544
K5 In5 K6 64.84(5) 26 13_544
K5 In5 K6 64.84(5) 27_445 13_544
In5 In6 In1 117.99(2) . 23_545
In5 In6 In1 117.99(2) . 2_655
In1 In6 In1 112.50(4) 23_545 2_655
In5 In6 In2 118.49(3) . 34_544
In1 In6 In2 63.08(2) 23_545 34_544
In1 In6 In2 115.04(3) 2_655 34_544
In5 In6 In2 118.49(3) . 13_544
In1 In6 In2 115.04(3) 23_545 13_544
In1 In6 In2 63.08(2) 2_655 13_544
In2 In6 In2 63.57(3) 34_544 13_544
In5 In6 In7 116.93(4) . .
In1 In6 In7 61.47(2) 23_545 .
In1 In6 In7 61.47(2) 2_655 .
In2 In6 In7 114.28(3) 34_544 .
In2 In6 In7 114.28(3) 13_544 .
In5 In6 K5 65.00(5) . 26
In1 In6 K5 64.45(5) 23_545 26
In1 In6 K5 176.82(6) 2_655 26
In2 In6 K5 63.06(5) 34_544 26
In2 In6 K5 116.92(5) 13_544 26
In7 In6 K5 116.56(4) . 26
In5 In6 K5 65.00(5) . 27_445
In1 In6 K5 176.82(6) 23_545 27_445
In1 In6 K5 64.45(5) 2_655 27_445
In2 In6 K5 116.92(5) 34_544 27_445
In2 In6 K5 63.06(5) 13_544 27_445
In7 In6 K5 116.56(4) . 27_445
K5 In6 K5 118.57(9) 26 27_445
In5 In6 K4 64.70(4) . 2_655
In1 In6 K4 114.55(5) 23_545 2_655
In1 In6 K4 63.07(4) 2_655 2_655
In2 In6 K4 176.53(5) 34_544 2_655
In2 In6 K4 116.62(4) 13_544 2_655
In7 In6 K4 62.33(4) . 2_655
K5 In6 K4 118.68(6) 26 2_655
K5 In6 K4 65.29(6) 27_445 2_655
In5 In6 K4 64.70(4) . 23_545
In1 In6 K4 63.07(4) 23_545 23_545
In1 In6 K4 114.55(5) 2_655 23_545
In2 In6 K4 116.62(4) 34_544 23_545
In2 In6 K4 176.53(5) 13_544 23_545
In7 In6 K4 62.33(4) . 23_545
K5 In6 K4 65.29(6) 26 23_545
K5 In6 K4 118.68(6) 27_445 23_545
K4 In6 K4 62.96(7) 2_655 23_545
In5 In6 K6 65.49(9) . 13_544
In1 In6 K6 117.72(4) 23_545 13_544
In1 In6 K6 117.72(4) 2_655 13_544
In2 In6 K6 63.75(7) 34_544 13_544
In2 In6 K6 63.75(7) 13_544 13_544
In7 In6 K6 177.58(9) . 13_544
K5 In6 K6 64.13(5) 26 13_544
K5 In6 K6 64.13(5) 27_445 13_544
K4 In6 K6 119.61(8) 2_655 13_544
K4 In6 K6 119.61(8) 23_545 13_544
In9 In7 In2 122.37(4) . 25_545
In9 In7 In2 122.37(4) . 10_545
In2 In7 In2 65.14(3) 25_545 10_545
In9 In7 In6 121.06(4) . .
In2 In7 In6 106.34(3) 25_545 .
In2 In7 In6 106.34(3) 10_545 .
In9 In7 In1 120.47(2) . 23_545
In2 In7 In1 59.83(2) 25_545 23_545
In2 In7 In1 111.29(3) 10_545 23_545
In6 In7 In1 58.18(2) . 23_545
In9 In7 In1 120.47(2) . 2_655
In2 In7 In1 111.29(3) 25_545 2_655
In2 In7 In1 59.83(2) 10_545 2_655
In6 In7 In1 58.18(2) . 2_655
In1 In7 In1 107.06(4) 23_545 2_655
In9 In7 K4 64.78(4) . 2_655
In2 In7 K4 172.40(5) 25_545 2_655
In2 In7 K4 114.20(4) 10_545 2_655
In6 In7 K4 66.30(4) . 2_655
In1 In7 K4 115.17(5) 23_545 2_655
In1 In7 K4 63.70(4) 2_655 2_655
In9 In7 K4 64.78(4) . 23_545
In2 In7 K4 114.20(4) 25_545 23_545
In2 In7 K4 172.40(5) 10_545 23_545
In6 In7 K4 66.30(4) . 23_545
In1 In7 K4 63.70(4) 23_545 23_545
In1 In7 K4 115.17(5) 2_655 23_545
K4 In7 K4 65.35(7) 2_655 23_545
In9 In7 K2 64.85(10) . 25_545
In2 In7 K2 68.81(8) 25_545 25_545
In2 In7 K2 68.81(8) 10_545 25_545
In6 In7 K2 174.10(10) . 25_545
In1 In7 K2 119.75(4) 23_545 25_545
In1 In7 K2 119.75(4) 2_655 25_545
K4 In7 K2 118.42(8) 2_655 25_545
K4 In7 K2 118.42(8) 23_545 25_545
In10 In8 In8 121.992(8) . 26
In10 In8 In8 121.992(8) . 27_445
In8 In8 In8 107.02(4) 26 27_445
In10 In8 In5 120.39(3) . 27_445
In8 In8 In5 108.96(3) 26 27_445
In8 In8 In5 61.21(2) 27_445 27_445
In10 In8 In5 120.39(3) . 26
In8 In8 In5 61.21(2) 26 26
In8 In8 In5 108.96(3) 27_445 26
In5 In8 In5 60.21(4) 27_445 26
In10 In8 In5 121.66(4) . .
In8 In8 In5 59.47(3) 26 .
In8 In8 In5 59.47(3) 27_445 .
In5 In8 In5 109.38(4) 27_445 .
In5 In8 In5 109.38(4) 26 .
In10 In8 K4 66.31(4) . 23_545
In8 In8 K4 65.41(4) 26 23_545
In8 In8 K4 116.04(5) 27_445 23_545
In5 In8 K4 173.30(5) 27_445 23_545
In5 In8 K4 117.37(4) 26 23_545
In5 In8 K4 64.93(4) . 23_545
In10 In8 K4 66.31(4) . 2_655
In8 In8 K4 116.04(5) 26 2_655
In8 In8 K4 65.41(4) 27_445 2_655
In5 In8 K4 117.37(4) 27_445 2_655
In5 In8 K4 173.30(5) 26 2_655
In5 In8 K4 64.94(4) . 2_655
K4 In8 K4 64.26(7) 23_545 2_655
In10 In8 K4 66.13(4) . 12_545
In8 In8 K4 171.69(4) 26 12_545
In8 In8 K4 65.17(4) 27_445 12_545
In5 In8 K4 65.30(4) 27_445 12_545
In5 In8 K4 117.49(4) 26 12_545
In5 In8 K4 115.73(4) . 12_545
K4 In8 K4 119.85(5) 23_545 12_545
K4 In8 K4 64.24(7) 2_655 12_545
In10 In8 K4 66.13(4) . 27_545
In8 In8 K4 65.17(4) 26 27_545
In8 In8 K4 171.69(4) 27_445 27_545
In5 In8 K4 117.49(4) 27_445 27_545
In5 In8 K4 65.30(4) 26 27_545
In5 In8 K4 115.73(4) . 27_545
K4 In8 K4 64.24(7) 23_545 27_545
K4 In8 K4 119.85(5) 2_655 27_545
K4 In8 K4 122.46(7) 12_545 27_545
In10 In8 K5 65.09(6) . .
In8 In8 K5 117.92(4) 26 .
In8 In8 K5 117.92(4) 27_445 .
In5 In8 K5 64.95(5) 27_445 .
In5 In8 K5 64.95(5) 26 .
In5 In8 K5 173.25(6) . .
K4 In8 K5 120.46(6) 23_545 .
K4 In8 K5 120.46(6) 2_655 .
K4 In8 K5 66.00(4) 12_545 .
K4 In8 K5 66.00(4) 27_545 .
Au12 In9 In12 0.00(4) 3_755 3_755
Au12 In9 Au12 64.87(4) 3_755 2_535
In12 In9 Au12 64.87(4) 3_755 2_535
Au12 In9 In12 64.87(4) 3_755 2_535
In12 In9 In12 64.87(4) 3_755 2_535
Au12 In9 In12 0.00(4) 2_535 2_535
Au12 In9 In7 124.76(4) 3_755 .
In12 In9 In7 124.76(4) 3_755 .
Au12 In9 In7 124.76(4) 2_535 .
In12 In9 In7 124.76(4) 2_535 .
Au12 In9 In10 103.49(4) 3_755 .
In12 In9 In10 103.49(4) 3_755 .
Au12 In9 In10 103.49(4) 2_535 .
In12 In9 In10 103.49(4) 2_535 .
In7 In9 In10 121.46(4) . .
Au12 In9 In4 108.37(4) 3_755 10_545
In12 In9 In4 108.37(4) 3_755 10_545
Au12 In9 In4 56.42(2) 2_535 10_545
In12 In9 In4 56.42(2) 2_535 10_545
In7 In9 In4 121.04(2) . 10_545
In10 In9 In4 59.40(2) . 10_545
Au12 In9 In4 56.42(2) 3_755 25_545
In12 In9 In4 56.42(2) 3_755 25_545
Au12 In9 In4 108.37(4) 2_535 25_545
In12 In9 In4 108.37(4) 2_535 25_545
In7 In9 In4 121.04(2) . 25_545
In10 In9 In4 59.40(2) . 25_545
In4 In9 In4 108.06(4) 10_545 25_545
Au12 In9 K4 113.58(4) 3_755 23_545
In12 In9 K4 113.58(4) 3_755 23_545
Au12 In9 K4 169.19(5) 2_535 23_545
In12 In9 K4 169.19(5) 2_535 23_545
In7 In9 K4 65.44(4) . 23_545
In10 In9 K4 66.07(4) . 23_545
In4 In9 K4 116.64(5) 10_545 23_545
In4 In9 K4 64.52(4) 25_545 23_545
Au12 In9 K4 169.19(5) 3_755 2_655
In12 In9 K4 169.19(5) 3_755 2_655
Au12 In9 K4 113.58(4) 2_535 2_655
In12 In9 K4 113.58(4) 2_535 2_655
In7 In9 K4 65.44(4) . 2_655
In10 In9 K4 66.07(4) . 2_655
In4 In9 K4 64.52(4) 10_545 2_655
In4 In9 K4 116.64(5) 25_545 2_655
K4 In9 K4 65.75(7) 23_545 2_655
Au12 In9 K2 65.63(7) 3_755 25_545
In12 In9 K2 65.63(7) 3_755 25_545
Au12 In9 K2 65.63(7) 2_535 25_545
In12 In9 K2 65.63(7) 2_535 25_545
In7 In9 K2 71.76(8) . 25_545
In10 In9 K2 166.78(8) . 25_545
In4 In9 K2 115.38(4) 10_545 25_545
In4 In9 K2 115.38(4) 25_545 25_545
K4 In9 K2 124.27(7) 23_545 25_545
K4 In9 K2 124.27(7) 2_655 25_545
Au12 In9 K1 58.19(4) 3_755 3_755
In12 In9 K1 58.19(4) 3_755 3_755
Au12 In9 K1 114.70(5) 2_535 3_755
In12 In9 K1 114.70(5) 2_535 3_755
In7 In9 K1 72.43(5) . 3_755
In10 In9 K1 117.93(5) . 3_755
In4 In9 K1 166.20(5) 10_545 3_755
In4 In9 K1 62.95(5) 25_545 3_755
K4 In9 K1 70.26(5) 23_545 3_755
K4 In9 K1 128.22(5) 2_655 3_755
K2 In9 K1 63.86(5) 25_545 3_755
In8 In10 In3 118.37(3) . 12_545
In8 In10 In3 118.37(3) . 27_545
In3 In10 In3 67.30(3) 12_545 27_545
In8 In10 In9 117.03(4) . .
In3 In10 In9 113.14(3) 12_545 .
In3 In10 In9 113.14(3) 27_545 .
In8 In10 In4 118.86(2) . 25_545
In3 In10 In4 115.16(3) 12_545 25_545
In3 In10 In4 60.54(2) 27_545 25_545
In9 In10 In4 61.65(2) . 25_545
In8 In10 In4 118.86(2) . 10_545
In3 In10 In4 60.54(2) 12_545 10_545
In3 In10 In4 115.16(3) 27_545 10_545
In9 In10 In4 61.65(2) . 10_545
In4 In10 In4 111.69(4) 25_545 10_545
In8 In10 K5 66.30(6) . .
In3 In10 K5 64.23(4) 12_545 .
In3 In10 K5 64.23(4) 27_545 .
In9 In10 K5 176.68(6) . .
In4 In10 K5 117.17(3) 25_545 .
In4 In10 K5 117.17(3) 10_545 .
In8 In10 K4 65.12(4) . 12_545
In3 In10 K4 62.71(4) 12_545 12_545
In3 In10 K4 120.34(4) 27_545 12_545
In9 In10 K4 114.92(4) . 12_545
In4 In10 K4 175.41(5) 25_545 12_545
In4 In10 K4 63.74(4) 10_545 12_545
K5 In10 K4 66.06(4) . 12_545
In8 In10 K4 65.12(4) . 27_545
In3 In10 K4 120.34(4) 12_545 27_545
In3 In10 K4 62.71(4) 27_545 27_545
In9 In10 K4 114.92(4) . 27_545
In4 In10 K4 63.74(4) 25_545 27_545
In4 In10 K4 175.41(5) 10_545 27_545
K5 In10 K4 66.06(4) . 27_545
K4 In10 K4 120.82(7) 12_545 27_545
In8 In10 K4 64.92(4) . 23_545
In3 In10 K4 175.45(5) 12_545 23_545
In3 In10 K4 114.45(4) 27_545 23_545
In9 In10 K4 62.34(4) . 23_545
In4 In10 K4 63.76(4) 25_545 23_545
In4 In10 K4 115.37(4) 10_545 23_545
K5 In10 K4 120.31(6) . 23_545
K4 In10 K4 118.01(6) 12_545 23_545
K4 In10 K4 63.56(6) 27_545 23_545
In8 In10 K4 64.92(4) . 2_655
In3 In10 K4 114.45(4) 12_545 2_655
In3 In10 K4 175.45(5) 27_545 2_655
In9 In10 K4 62.34(4) . 2_655
In4 In10 K4 115.37(4) 25_545 2_655
In4 In10 K4 63.76(4) 10_545 2_655
K5 In10 K4 120.31(6) . 2_655
K4 In10 K4 63.56(6) 12_545 2_655
K4 In10 K4 118.01(6) 27_545 2_655
K4 In10 K4 63.47(7) 23_545 2_655
In3 In11 In3 136.70(4) 25_545 10_545
In3 In11 In14 108.16(2) 25_545 25_545
In3 In11 In14 108.16(2) 10_545 25_545
In3 In11 In4 65.78(2) 25_545 26_545
In3 In11 In4 127.97(3) 10_545 26_545
In14 In11 In4 100.72(4) 25_545 26_545
In3 In11 In4 127.97(3) 25_545 11_545
In3 In11 In4 65.78(2) 10_545 11_545
In14 In11 In4 100.72(4) 25_545 11_545
In4 In11 In4 66.96(3) 26_545 11_545
In3 In11 In13 118.20(3) 25_545 3_755
In3 In11 In13 60.42(3) 10_545 3_755
In14 In11 In13 64.36(4) 25_545 3_755
In4 In11 In13 165.05(4) 26_545 3_755
In4 In11 In13 113.12(2) 11_545 3_755
In3 In11 In13 60.42(3) 25_545 2_535
In3 In11 In13 118.20(3) 10_545 2_535
In14 In11 In13 64.36(4) 25_545 2_535
In4 In11 In13 113.12(2) 26_545 2_535
In4 In11 In13 165.05(4) 11_545 2_535
In13 In11 In13 62.63(4) 3_755 2_535
In3 In11 In12 109.62(2) 25_545 .
In3 In11 In12 109.62(2) 10_545 .
In14 In11 In12 56.78(5) 25_545 .
In4 In11 In12 54.67(2) 26_545 .
In4 In11 In12 54.67(2) 11_545 .
In13 In11 In12 112.28(3) 3_755 .
In13 In11 In12 112.28(3) 2_535 .
In3 In11 K3 69.69(2) 25_545 31_635
In3 In11 K3 69.69(2) 10_545 31_635
In14 In11 K3 127.87(8) 25_545 31_635
In4 In11 K3 121.84(5) 26_545 31_635
In4 In11 K3 121.84(5) 11_545 31_635
In13 In11 K3 71.59(5) 3_755 31_635
In13 In11 K3 71.59(5) 2_535 31_635
In12 In11 K3 175.35(7) . 31_635
In3 In11 K1 74.72(3) 25_545 25_635
In3 In11 K1 74.72(3) 10_545 25_635
In14 In11 K1 167.92(7) 25_545 25_635
In4 In11 K1 69.38(5) 26_545 25_635
In4 In11 K1 69.38(5) 11_545 25_635
In13 In11 K1 125.26(5) 3_755 25_635
In13 In11 K1 125.26(5) 2_535 25_635
In12 In11 K1 111.14(6) . 25_635
K3 In11 K1 64.21(8) 31_635 25_635
In9 In12 In9 141.02(5) 2_535 3_755
In9 In12 In4 134.12(3) 2_535 11_545
In9 In12 In4 68.27(2) 3_755 11_545
In9 In12 In4 68.27(2) 2_535 26_545
In9 In12 In4 134.12(3) 3_755 26_545
In4 In12 In4 68.89(3) 11_545 26_545
In9 In12 In14 102.51(2) 2_535 25_545
In9 In12 In14 102.51(2) 3_755 25_545
In4 In12 In14 100.87(3) 11_545 25_545
In4 In12 In14 100.87(3) 26_545 25_545
In9 In12 Au12 113.97(2) 2_535 2_535
In9 In12 Au12 57.564(19) 3_755 2_535
In4 In12 Au12 111.905(18) 11_545 2_535
In4 In12 Au12 159.83(2) 26_545 2_535
In14 In12 Au12 58.97(2) 25_545 2_535
In9 In12 In12 113.97(2) 2_535 2_535
In9 In12 In12 57.564(19) 3_755 2_535
In4 In12 In12 111.905(18) 11_545 2_535
In4 In12 In12 159.83(2) 26_545 2_535
In14 In12 In12 58.97(2) 25_545 2_535
Au12 In12 In12 0.00(3) 2_535 2_535
In9 In12 Au12 57.564(19) 2_535 3_755
In9 In12 Au12 113.97(2) 3_755 3_755
In4 In12 Au12 159.83(2) 11_545 3_755
In4 In12 Au12 111.905(18) 26_545 3_755
In14 In12 Au12 58.97(2) 25_545 3_755
Au12 In12 Au12 60.0 2_535 3_755
In12 In12 Au12 60.0 2_535 3_755
In9 In12 In12 57.564(19) 2_535 3_755
In9 In12 In12 113.97(2) 3_755 3_755
In4 In12 In12 159.83(2) 11_545 3_755
In4 In12 In12 111.905(18) 26_545 3_755
In14 In12 In12 58.97(2) 25_545 3_755
Au12 In12 In12 60.0 2_535 3_755
In12 In12 In12 60.0 2_535 3_755
Au12 In12 In12 0.00(3) 3_755 3_755
In9 In12 In11 109.40(3) 2_535 .
In9 In12 In11 109.40(3) 3_755 .
In4 In12 In11 56.77(2) 11_545 .
In4 In12 In11 56.77(2) 26_545 .
In14 In12 In11 54.86(3) 25_545 .
Au12 In12 In11 105.804(15) 2_535 .
In12 In12 In11 105.804(15) 2_535 .
Au12 In12 In11 105.804(15) 3_755 .
In12 In12 In11 105.804(15) 3_755 .
In9 In12 K1 79.28(3) 2_535 .
In9 In12 K1 79.28(3) 3_755 .
In4 In12 K1 73.78(5) 11_545 .
In4 In12 K1 73.78(5) 26_545 .
In14 In12 K1 173.41(7) 25_545 .
Au12 In12 K1 126.30(5) 2_535 .
In12 In12 K1 126.30(5) 2_535 .
Au12 In12 K1 126.30(5) 3_755 .
In12 In12 K1 126.30(5) 3_755 .
In11 In12 K1 118.55(6) . .
IN15 In13 In3 139.06(3) 7_545 27_545
IN15 In13 In3 139.06(3) 7_545 12_545
In3 In13 In3 70.25(4) 27_545 12_545
IN15 In13 Au11 110.86(3) 7_545 3_755
In3 In13 Au11 55.77(2) 27_545 3_755
In3 In13 Au11 109.99(4) 12_545 3_755
IN15 In13 In11 110.86(3) 7_545 3_755
In3 In13 In11 55.77(2) 27_545 3_755
In3 In13 In11 109.99(4) 12_545 3_755
Au11 In13 In11 0.00(2) 3_755 3_755
IN15 In13 In11 110.86(3) 7_545 2_535
In3 In13 In11 109.99(4) 27_545 2_535
In3 In13 In11 55.77(2) 12_545 2_535
Au11 In13 In11 103.62(4) 3_755 2_535
In11 In13 In11 103.62(4) 3_755 2_535
IN15 In13 Au11 110.86(3) 7_545 2_535
In3 In13 Au11 109.99(4) 27_545 2_535
In3 In13 Au11 55.77(2) 12_545 2_535
Au11 In13 Au11 103.62(4) 3_755 2_535
In11 In13 Au11 103.62(4) 3_755 2_535
In11 In13 Au11 0.00(2) 2_535 2_535
IN15 In13 In14 103.37(4) 7_545 25_545
In3 In13 In14 97.50(4) 27_545 25_545
In3 In13 In14 97.50(4) 12_545 25_545
Au11 In13 In14 54.96(2) 3_755 25_545
In11 In13 In14 54.96(2) 3_755 25_545
In11 In13 In14 54.96(2) 2_535 25_545
Au11 In13 In14 54.96(2) 2_535 25_545
IN15 In13 In13 55.258(18) 7_545 2_535
In3 In13 In13 110.33(2) 27_545 2_535
In3 In13 In13 157.33(3) 12_545 2_535
Au11 In13 In13 58.69(2) 3_755 2_535
In11 In13 In13 58.69(2) 3_755 2_535
In11 In13 In13 105.44(2) 2_535 2_535
Au11 In13 In13 105.44(2) 2_535 2_535
In14 In13 In13 59.83(2) 25_545 2_535
IN15 In13 In13 55.258(18) 7_545 3_755
In3 In13 In13 157.33(3) 27_545 3_755
In3 In13 In13 110.33(2) 12_545 3_755
Au11 In13 In13 105.44(2) 3_755 3_755
In11 In13 In13 105.44(2) 3_755 3_755
In11 In13 In13 58.69(2) 2_535 3_755
Au11 In13 In13 58.69(2) 2_535 3_755
In14 In13 In13 59.83(2) 25_545 3_755
In13 In13 In13 60.0 2_535 3_755
IN15 In13 K3 83.41(7) 7_545 .
In3 In13 K3 77.00(6) 27_545 .
In3 In13 K3 77.00(6) 12_545 .
Au11 In13 K3 122.89(3) 3_755 .
In11 In13 K3 122.89(3) 3_755 .
In11 In13 K3 122.89(3) 2_535 .
Au11 In13 K3 122.89(3) 2_535 .
In14 In13 K3 173.22(7) 25_545 .
In13 In13 K3 125.61(5) 2_535 .
In13 In13 K3 125.61(5) 3_755 .
IN15 In13 K3 75.43(5) 7_545 32_655
In3 In13 K3 128.28(4) 27_545 32_655
In3 In13 K3 64.22(5) 12_545 32_655
Au11 In13 K3 165.28(6) 3_755 32_655
In11 In13 K3 165.28(6) 3_755 32_655
In11 In13 K3 61.75(5) 2_535 32_655
Au11 In13 K3 61.75(5) 2_535 32_655
In14 In13 K3 111.17(4) 25_545 32_655
In13 In13 K3 121.20(3) 2_535 32_655
In13 In13 K3 66.52(3) 3_755 32_655
K3 In13 K3 70.23(3) . 32_655
Au11 In14 In11 0.00(3) 26_565 26_565
Au11 In14 Au11 113.64(4) 26_565 27_345
In11 In14 Au11 113.64(4) 26_565 27_345
Au11 In14 In11 113.64(4) 26_565 27_345
In11 In14 In11 113.64(4) 26_565 27_345
Au11 In14 In11 0.00(3) 27_345 27_345
Au11 In14 Au11 113.64(4) 26_565 25_545
In11 In14 Au11 113.64(4) 26_565 25_545
Au11 In14 Au11 113.64(4) 27_345 25_545
In11 In14 Au11 113.64(4) 27_345 25_545
Au11 In14 In11 113.64(4) 26_565 25_545
In11 In14 In11 113.64(4) 26_565 25_545
Au11 In14 In11 113.64(4) 27_345 25_545
In11 In14 In11 113.64(4) 27_345 25_545
Au11 In14 In11 0.00(3) 25_545 25_545
Au11 In14 Au12 119.61(4) 26_565 27_345
In11 In14 Au12 119.61(4) 26_565 27_345
Au11 In14 Au12 68.36(3) 27_345 27_345
In11 In14 Au12 68.36(3) 27_345 27_345
Au11 In14 Au12 119.61(4) 25_545 27_345
In11 In14 Au12 119.61(4) 25_545 27_345
Au11 In14 In12 119.61(4) 26_565 27_345
In11 In14 In12 119.61(4) 26_565 27_345
Au11 In14 In12 68.36(3) 27_345 27_345
In11 In14 In12 68.36(3) 27_345 27_345
Au11 In14 In12 119.61(4) 25_545 27_345
In11 In14 In12 119.61(4) 25_545 27_345
Au12 In14 In12 0.000(17) 27_345 27_345
Au11 In14 Au12 68.36(3) 26_565 26_565
In11 In14 Au12 68.36(3) 26_565 26_565
Au11 In14 Au12 119.61(4) 27_345 26_565
In11 In14 Au12 119.61(4) 27_345 26_565
Au11 In14 Au12 119.61(4) 25_545 26_565
In11 In14 Au12 119.61(4) 25_545 26_565
Au12 In14 Au12 62.06(5) 27_345 26_565
In12 In14 Au12 62.06(5) 27_345 26_565
Au11 In14 In12 68.36(3) 26_565 26_565
In11 In14 In12 68.36(3) 26_565 26_565
Au11 In14 In12 119.61(4) 27_345 26_565
In11 In14 In12 119.61(4) 27_345 26_565
Au11 In14 In12 119.61(4) 25_545 26_565
In11 In14 In12 119.61(4) 25_545 26_565
Au12 In14 In12 62.06(5) 27_345 26_565
In12 In14 In12 62.06(5) 27_345 26_565
Au12 In14 In12 0.00(3) 26_565 26_565
Au11 In14 In12 119.61(4) 26_565 25_545
In11 In14 In12 119.61(4) 26_565 25_545
Au11 In14 In12 119.61(4) 27_345 25_545
In11 In14 In12 119.61(4) 27_345 25_545
Au11 In14 In12 68.36(3) 25_545 25_545
In11 In14 In12 68.36(3) 25_545 25_545
Au12 In14 In12 62.06(5) 27_345 25_545
In12 In14 In12 62.06(5) 27_345 25_545
Au12 In14 In12 62.06(5) 26_565 25_545
In12 In14 In12 62.06(5) 26_565 25_545
Au11 In14 Au12 119.61(4) 26_565 25_545
In11 In14 Au12 119.61(4) 26_565 25_545
Au11 In14 Au12 119.61(4) 27_345 25_545
In11 In14 Au12 119.61(4) 27_345 25_545
Au11 In14 Au12 68.36(3) 25_545 25_545
In11 In14 Au12 68.36(3) 25_545 25_545
Au12 In14 Au12 62.06(5) 27_345 25_545
In12 In14 Au12 62.06(5) 27_345 25_545
Au12 In14 Au12 62.06(5) 26_565 25_545
In12 In14 Au12 62.06(5) 26_565 25_545
In12 In14 Au12 0.00(2) 25_545 25_545
In13 IN15 In13 180.00(5) 25_545 13_454
In13 IN15 In13 110.51(4) 25_545 14_434
In13 IN15 In13 69.49(4) 13_454 14_434
In13 IN15 In13 69.49(4) 25_545 26_565
In13 IN15 In13 110.51(4) 13_454 26_565
In13 IN15 In13 180.00(5) 14_434 26_565
In13 IN15 In13 69.49(4) 25_545 27_345
In13 IN15 In13 110.51(4) 13_454 27_345
In13 IN15 In13 110.51(4) 14_434 27_345
In13 IN15 In13 69.49(4) 26_565 27_345
In13 IN15 In13 110.51(4) 25_545 15_654
In13 IN15 In13 69.49(4) 13_454 15_654
In13 IN15 In13 69.49(4) 14_434 15_654
In13 IN15 In13 110.51(4) 26_565 15_654
In13 IN15 In13 180.00(5) 27_345 15_654
In12 K1 Au11 130.31(11) . 25_635
In12 K1 In11 130.31(11) . 25_635
Au11 K1 In11 0.00(2) 25_635 25_635
In12 K1 In4 91.15(8) . 2_645
Au11 K1 In4 45.12(4) 25_635 2_645
In11 K1 In4 45.12(4) 25_635 2_645
In12 K1 In4 91.15(8) . 23_645
Au11 K1 In4 45.12(4) 25_635 23_645
In11 K1 In4 45.12(4) 25_635 23_645
In4 K1 In4 49.37(5) 2_645 23_645
In12 K1 In4 44.97(4) . 11_545
Au11 K1 In4 91.27(8) 25_635 11_545
In11 K1 In4 91.27(8) 25_635 11_545
In4 K1 In4 47.28(4) 2_645 11_545
In4 K1 In4 70.68(6) 23_645 11_545
In12 K1 In4 44.97(4) . 26_545
Au11 K1 In4 91.27(8) 25_635 26_545
In11 K1 In4 91.27(8) 25_635 26_545
In4 K1 In4 70.68(6) 2_645 26_545
In4 K1 In4 47.28(4) 23_645 26_545
In4 K1 In4 49.20(5) 11_545 26_545
In12 K1 In2 111.92(9) . 26_545
Au11 K1 In2 113.17(8) 25_635 26_545
In11 K1 In2 113.17(8) 25_635 26_545
In4 K1 In2 156.89(11) 2_645 26_545
In4 K1 In2 125.32(4) 23_645 26_545
In4 K1 In2 155.50(11) 11_545 26_545
In4 K1 In2 124.71(5) 26_545 26_545
In12 K1 In2 111.92(9) . 11_545
Au11 K1 In2 113.17(8) 25_635 11_545
In11 K1 In2 113.17(8) 25_635 11_545
In4 K1 In2 125.32(4) 2_645 11_545
In4 K1 In2 156.89(11) 23_645 11_545
In4 K1 In2 124.71(5) 11_545 11_545
In4 K1 In2 155.50(11) 26_545 11_545
In2 K1 In2 48.29(5) 26_545 11_545
In12 K1 K3 172.57(13) . 13_544
Au11 K1 K3 57.12(8) 25_635 13_544
In11 K1 K3 57.12(8) 25_635 13_544
In4 K1 K3 95.60(9) 2_645 13_544
In4 K1 K3 95.60(9) 23_645 13_544
In4 K1 K3 140.85(9) 11_545 13_544
In4 K1 K3 140.85(9) 26_545 13_544
In2 K1 K3 61.45(7) 26_545 13_544
In2 K1 K3 61.45(7) 11_545 13_544
In12 K1 In3 128.14(7) . 22_645
Au11 K1 In3 41.94(4) 25_635 22_645
In11 K1 In3 41.94(4) 25_635 22_645
In4 K1 In3 81.17(7) 2_645 22_645
In4 K1 In3 46.26(4) 23_645 22_645
In4 K1 In3 116.57(9) 11_545 22_645
In4 K1 In3 84.90(5) 26_545 22_645
In2 K1 In3 83.22(5) 26_545 22_645
In2 K1 In3 114.13(8) 11_545 22_645
K3 K1 In3 56.36(6) 13_544 22_645
Au12 K2 In12 0.00(3) 26_565 26_565
Au12 K2 Au12 47.53(8) 26_565 27_345
In12 K2 Au12 47.53(8) 26_565 27_345
Au12 K2 In12 47.53(8) 26_565 27_345
In12 K2 In12 47.53(8) 26_565 27_345
Au12 K2 In12 0.000(11) 27_345 27_345
Au12 K2 Au12 47.53(8) 26_565 25_545
In12 K2 Au12 47.53(8) 26_565 25_545
Au12 K2 Au12 47.53(8) 27_345 25_545
In12 K2 Au12 47.53(8) 27_345 25_545
Au12 K2 In12 47.53(8) 26_565 25_545
In12 K2 In12 47.53(8) 26_565 25_545
Au12 K2 In12 47.53(8) 27_345 25_545
In12 K2 In12 47.53(8) 27_345 25_545
Au12 K2 In12 0.000(16) 25_545 25_545
Au12 K2 In9 43.19(6) 26_565 25_545
In12 K2 In9 43.19(6) 26_565 25_545
Au12 K2 In9 43.19(6) 27_345 25_545
In12 K2 In9 43.19(6) 27_345 25_545
Au12 K2 In9 79.65(12) 25_545 25_545
In12 K2 In9 79.65(12) 25_545 25_545
Au12 K2 In9 43.19(6) 26_565 27_345
In12 K2 In9 43.19(6) 26_565 27_345
Au12 K2 In9 79.65(12) 27_345 27_345
In12 K2 In9 79.65(12) 27_345 27_345
Au12 K2 In9 43.19(6) 25_545 27_345
In12 K2 In9 43.19(6) 25_545 27_345
In9 K2 In9 85.95(11) 25_545 27_345
Au12 K2 In9 79.65(12) 26_565 26_565
In12 K2 In9 79.65(12) 26_565 26_565
Au12 K2 In9 43.19(6) 27_345 26_565
In12 K2 In9 43.19(6) 27_345 26_565
Au12 K2 In9 43.19(6) 25_545 26_565
In12 K2 In9 43.19(6) 25_545 26_565
In9 K2 In9 85.95(11) 25_545 26_565
In9 K2 In9 85.95(11) 27_345 26_565
Au12 K2 In7 81.39(6) 26_565 25_545
In12 K2 In7 81.39(6) 26_565 25_545
Au12 K2 In7 81.39(6) 27_345 25_545
In12 K2 In7 81.39(6) 27_345 25_545
Au12 K2 In7 123.05(14) 25_545 25_545
In12 K2 In7 123.05(14) 25_545 25_545
In9 K2 In7 43.39(3) 25_545 25_545
In9 K2 In7 116.68(8) 27_345 25_545
In9 K2 In7 116.68(8) 26_565 25_545
Au12 K2 In7 81.39(6) 26_565 27_345
In12 K2 In7 81.39(6) 26_565 27_345
Au12 K2 In7 123.04(14) 27_345 27_345
In12 K2 In7 123.04(14) 27_345 27_345
Au12 K2 In7 81.39(6) 25_545 27_345
In12 K2 In7 81.39(6) 25_545 27_345
In9 K2 In7 116.68(8) 25_545 27_345
In9 K2 In7 43.39(3) 27_345 27_345
In9 K2 In7 116.68(8) 26_565 27_345
In7 K2 In7 119.15(3) 25_545 27_345
Au12 K2 In7 123.04(14) 26_565 26_565
In12 K2 In7 123.04(14) 26_565 26_565
Au12 K2 In7 81.39(6) 27_345 26_565
In12 K2 In7 81.39(6) 27_345 26_565
Au12 K2 In7 81.39(6) 25_545 26_565
In12 K2 In7 81.39(6) 25_545 26_565
In9 K2 In7 116.68(8) 25_545 26_565
In9 K2 In7 116.68(8) 27_345 26_565
In9 K2 In7 43.39(3) 26_565 26_565
In7 K2 In7 119.15(3) 25_545 26_565
In7 K2 In7 119.15(3) 27_345 26_565
In13 K3 Au11 114.77(11) . 31_635
In13 K3 In11 114.77(11) . 31_635
Au11 K3 In11 0.000(15) 31_635 31_635
In13 K3 In3 112.64(8) . 7_545
Au11 K3 In3 44.11(4) 31_635 7_545
In11 K3 In3 44.11(4) 31_635 7_545
In13 K3 In3 112.64(8) . 28_545
Au11 K3 In3 44.11(4) 31_635 28_545
In11 K3 In3 44.11(4) 31_635 28_545
In3 K3 In3 87.23(8) 7_545 28_545
In13 K3 In1 115.81(5) . 7_545
Au11 K3 In1 86.11(6) 31_635 7_545
In11 K3 In1 86.11(6) 31_635 7_545
In3 K3 In1 45.16(2) 7_545 7_545
In3 K3 In1 121.64(9) 28_545 7_545
In13 K3 In1 115.81(5) . 28_545
Au11 K3 In1 86.11(6) 31_635 28_545
In11 K3 In1 86.11(6) 31_635 28_545
In3 K3 In1 121.64(9) 7_545 28_545
In3 K3 In1 45.16(2) 28_545 28_545
In1 K3 In1 126.08(10) 7_545 28_545
In13 K3 K1 173.43(13) . 7_455
Au11 K3 K1 58.67(8) 31_635 7_455
In11 K3 K1 58.67(8) 31_635 7_455
In3 K3 K1 63.09(6) 7_545 7_455
In3 K3 K1 63.09(6) 28_545 7_455
In1 K3 K1 65.28(5) 7_545 7_455
In1 K3 K1 65.28(5) 28_545 7_455
In13 K3 In13 74.63(8) . 33_435
Au11 K3 In13 46.66(5) 31_635 33_435
In11 K3 In13 46.66(5) 31_635 33_435
In3 K3 In13 80.70(7) 7_545 33_435
In3 K3 In13 44.67(4) 28_545 33_435
In1 K3 In13 125.54(8) 7_545 33_435
In1 K3 In13 82.59(4) 28_545 33_435
K1 K3 In13 99.37(9) 7_455 33_435
In13 K3 In13 74.63(8) . 32_655
Au11 K3 In13 46.66(5) 31_635 32_655
In11 K3 In13 46.66(5) 31_635 32_655
In3 K3 In13 44.67(4) 7_545 32_655
In3 K3 In13 80.70(7) 28_545 32_655
In1 K3 In13 82.59(4) 7_545 32_655
In1 K3 In13 125.54(8) 28_545 32_655
K1 K3 In13 99.37(9) 7_455 32_655
In13 K3 In13 46.96(5) 33_435 32_655
In13 K3 In2 127.17(9) . 17_545
Au11 K3 In2 111.96(8) 31_635 17_545
In11 K3 In2 111.96(8) 31_635 17_545
In3 K3 In2 85.22(5) 7_545 17_545
In3 K3 In2 117.71(9) 28_545 17_545
In1 K3 In2 45.21(4) 7_545 17_545
In1 K3 In2 90.23(8) 28_545 17_545
K1 K3 In2 58.59(7) 7_455 17_545
In13 K3 In2 157.65(10) 33_435 17_545
In13 K3 In2 127.46(4) 32_655 17_545
In13 K3 In2 127.17(9) . 32_545
Au11 K3 In2 111.96(8) 31_635 32_545
In11 K3 In2 111.96(8) 31_635 32_545
In3 K3 In2 117.71(9) 7_545 32_545
In3 K3 In2 85.22(5) 28_545 32_545
In1 K3 In2 90.23(8) 7_545 32_545
In1 K3 In2 45.21(4) 28_545 32_545
K1 K3 In2 58.59(7) 7_455 32_545
In13 K3 In2 127.46(4) 33_435 32_545
In13 K3 In2 157.65(10) 32_655 32_545
In2 K3 In2 46.83(5) 17_545 32_545
In9 K4 In3 121.31(6) 3_665 .
In9 K4 In7 49.78(4) 3_665 3_665
In3 K4 In7 97.57(5) . 3_665
In9 K4 In1 97.64(6) 3_665 .
In3 K4 In1 50.04(3) . .
In7 K4 In1 52.89(3) 3_665 .
In9 K4 In8 93.94(5) 3_665 3_665
In3 K4 In8 142.99(7) . 3_665
In7 K4 In8 115.19(6) 3_665 3_665
In1 K4 In8 142.66(7) . 3_665
In9 K4 In4 99.27(6) 3_665 2
In3 K4 In4 52.22(3) . 2
In7 K4 In4 120.92(6) 3_665 2
In1 K4 In4 97.12(5) . 2
In8 K4 In4 115.87(6) 3_665 2
In9 K4 In4 53.41(4) 3_665 11_455
In3 K4 In4 98.24(6) . 11_455
In7 K4 In4 97.68(6) 3_665 11_455
In1 K4 In4 121.13(6) . 11_455
In8 K4 In4 94.12(5) 3_665 11_455
In4 K4 In4 51.45(4) 2 11_455
In9 K4 In8 142.98(7) 3_665 26_565
In3 K4 In8 94.06(5) . 26_565
In7 K4 In8 142.66(7) 3_665 26_565
In1 K4 In8 114.83(6) . 26_565
In8 K4 In8 49.42(4) 3_665 26_565
In4 K4 In8 94.06(5) 2 26_565
In4 K4 In8 115.60(6) 11_455 26_565
In9 K4 In5 115.08(6) 3_665 3_665
In3 K4 In5 114.01(6) . 3_665
In7 K4 In5 93.65(5) 3_665 3_665
In1 K4 In5 92.79(5) . 3_665
In8 K4 In5 50.41(4) 3_665 3_665
In4 K4 In5 142.57(7) 2 3_665
In4 K4 In5 144.00(7) 11_455 3_665
In8 K4 In5 49.44(3) 26_565 3_665
In9 K4 In10 149.47(7) 3_665 26_565
In3 K4 In10 51.09(4) . 26_565
In7 K4 In10 147.24(7) 3_665 26_565
In1 K4 In10 94.63(5) . 26_565
In8 K4 In10 93.01(5) 3_665 26_565
In4 K4 In10 51.34(3) 2 26_565
In4 K4 In10 96.45(5) 11_455 26_565
In8 K4 In10 48.75(3) 26_565 26_565
In5 K4 In10 92.02(5) 3_665 26_565
In9 K4 In10 51.58(4) 3_665 3_665
In3 K4 In10 148.29(7) . 3_665
In7 K4 In10 95.49(5) 3_665 3_665
In1 K4 In10 148.07(7) . 3_665
In8 K4 In10 48.77(3) 3_665 3_665
In4 K4 In10 96.44(5) 2 3_665
In4 K4 In10 51.28(3) 11_455 3_665
In8 K4 In10 92.83(5) 26_565 3_665
In5 K4 In10 93.77(5) 3_665 3_665
In10 K4 In10 116.30(6) 26_565 3_665
In9 K4 In6 95.27(5) 3_665 3_665
In3 K4 In6 93.87(5) . 3_665
In7 K4 In6 51.37(4) 3_665 3_665
In1 K4 In6 50.09(3) . 3_665
In8 K4 In6 93.66(5) 3_665 3_665
In4 K4 In6 145.79(7) 2 3_665
In4 K4 In6 148.15(7) 11_455 3_665
In8 K4 In6 92.63(5) 26_565 3_665
In5 K4 In6 48.59(3) 3_665 3_665
In10 K4 In6 113.91(6) 26_565 3_665
In10 K4 In6 116.69(6) 3_665 3_665
In2 K5 In2 53.70(5) 17_545 32_545
In2 K5 In3 123.67(9) 17_545 27_545
In2 K5 In3 97.09(6) 32_545 27_545
In2 K5 In3 97.09(6) 17_545 12_545
In2 K5 In3 123.67(9) 32_545 12_545
In3 K5 In3 56.98(5) 27_545 12_545
In2 K5 In10 146.78(6) 17_545 .
In2 K5 In10 146.78(6) 32_545 .
In3 K5 In10 50.83(4) 27_545 .
In3 K5 In10 50.83(4) 12_545 .
In2 K5 In1 53.21(3) 17_545 12_545
In2 K5 In1 101.99(7) 32_545 12_545
In3 K5 In1 101.38(7) 27_545 12_545
In3 K5 In1 49.12(3) 12_545 12_545
In10 K5 In1 93.94(6) . 12_545
In2 K5 In1 101.99(7) 17_545 27_545
In2 K5 In1 53.21(3) 32_545 27_545
In3 K5 In1 49.12(3) 27_545 27_545
In3 K5 In1 101.38(7) 12_545 27_545
In10 K5 In1 93.94(6) . 27_545
In1 K5 In1 126.46(9) 12_545 27_545
In2 K5 In5 115.97(9) 17_545 26
In2 K5 In5 93.44(6) 32_545 26
In3 K5 In5 112.31(5) 27_545 26
In3 K5 In5 141.14(9) 12_545 26
In10 K5 In5 92.23(7) . 26
In1 K5 In5 140.78(7) 12_545 26
In1 K5 In5 91.59(3) 27_545 26
In2 K5 In5 93.44(6) 17_545 27_445
In2 K5 In5 115.97(9) 32_545 27_445
In3 K5 In5 141.14(9) 27_545 27_445
In3 K5 In5 112.31(5) 12_545 27_445
In10 K5 In5 92.23(7) . 27_445
In1 K5 In5 91.59(3) 12_545 27_445
In1 K5 In5 140.78(7) 27_545 27_445
In5 K5 In5 49.45(5) 26 27_445
In2 K5 In8 141.79(7) 17_545 .
In2 K5 In8 141.79(7) 32_545 .
In3 K5 In8 92.34(7) 27_545 .
In3 K5 In8 92.34(7) 12_545 .
In10 K5 In8 48.62(4) . .
In1 K5 In8 112.30(5) 12_545 .
In1 K5 In8 112.30(5) 27_545 .
In5 K5 In8 49.07(4) 26 .
In5 K5 In8 49.07(4) 27_445 .
In2 K5 In6 50.63(3) 17_545 27_445
In2 K5 In6 97.74(7) 32_545 27_445
In3 K5 In6 149.79(7) 27_545 27_445
In3 K5 In6 92.99(3) 12_545 27_445
In10 K5 In6 114.63(5) . 27_445
In1 K5 In6 49.70(2) 12_545 27_445
In1 K5 In6 150.84(9) 27_545 27_445
In5 K5 In6 92.90(7) 26 27_445
In5 K5 In6 48.58(3) 27_445 27_445
In8 K5 In6 92.08(6) . 27_445
In2 K5 In6 97.74(7) 17_545 26
In2 K5 In6 50.63(3) 32_545 26
In3 K5 In6 92.99(3) 27_545 26
In3 K5 In6 149.79(7) 12_545 26
In10 K5 In6 114.63(5) . 26
In1 K5 In6 150.84(9) 12_545 26
In1 K5 In6 49.70(2) 27_545 26
In5 K5 In6 48.58(3) 26 26
In5 K5 In6 92.90(7) 27_445 26
In8 K5 In6 92.08(6) . 26
In6 K5 In6 116.70(9) 27_445 26
In2 K6 In2 52.73(5) 3 22
In2 K6 In2 126.56(16) 3 24
In2 K6 In2 101.35(10) 22 24
In2 K6 In2 101.35(10) 3 .
In2 K6 In2 53.38(5) 22 .
In2 K6 In2 52.73(5) 24 .
In2 K6 In2 53.38(5) 3 23
In2 K6 In2 101.35(10) 22 23
In2 K6 In2 101.35(10) 24 23
In2 K6 In2 126.56(16) . 23
In2 K6 In2 101.35(10) 3 2
In2 K6 In2 126.56(16) 22 2
In2 K6 In2 53.38(5) 24 2
In2 K6 In2 101.35(10) . 2
In2 K6 In2 52.73(5) 23 2
In2 K6 In5 113.20(6) 3 7_455
In2 K6 In5 91.59(4) 22 7_455
In2 K6 In5 113.20(6) 24 7_455
In2 K6 In5 91.59(4) . 7_455
In2 K6 In5 139.86(11) 23 7_455
In2 K6 In5 139.86(11) 2 7_455
In2 K6 In5 139.86(11) 3 8_445
In2 K6 In5 139.86(11) 22 8_445
In2 K6 In5 91.58(4) 24 8_445
In2 K6 In5 113.20(6) . 8_445
In2 K6 In5 113.20(6) 23 8_445
In2 K6 In5 91.58(4) 2 8_445
In5 K6 In5 48.72(8) 7_455 8_445
In2 K6 In5 91.58(4) 3 9
In2 K6 In5 113.20(6) 22 9
In2 K6 In5 139.86(11) 24 9
In2 K6 In5 139.86(11) . 9
In2 K6 In5 91.58(4) 23 9
In2 K6 In5 113.20(6) 2 9
In5 K6 In5 48.72(8) 7_455 9
In5 K6 In5 48.72(8) 8_445 9
In2 K6 In6 95.92(2) 3 7_455
In2 K6 In6 49.884(18) 22 7_455
In2 K6 In6 95.92(2) 24 7_455
In2 K6 In6 49.884(18) . 7_455
In2 K6 In6 149.22(7) 23 7_455
In2 K6 In6 149.22(7) 2 7_455
In5 K6 In6 47.93(5) 7_455 7_455
In5 K6 In6 91.39(10) 8_445 7_455
In5 K6 In6 91.39(10) 9 7_455
In2 K6 In6 149.22(7) 3 8_445
In2 K6 In6 149.22(7) 22 8_445
In2 K6 In6 49.884(18) 24 8_445
In2 K6 In6 95.92(2) . 8_445
In2 K6 In6 95.92(2) 23 8_445
In2 K6 In6 49.883(18) 2 8_445
In5 K6 In6 91.39(10) 7_455 8_445
In5 K6 In6 47.93(5) 8_445 8_445
In5 K6 In6 91.39(10) 9 8_445
In6 K6 In6 114.63(7) 7_455 8_445
In2 K6 In6 49.884(18) 3 9
In2 K6 In6 95.92(2) 22 9
In2 K6 In6 149.22(7) 24 9
In2 K6 In6 149.22(7) . 9
In2 K6 In6 49.883(18) 23 9
In2 K6 In6 95.92(2) 2 9
In5 K6 In6 91.39(10) 7_455 9
In5 K6 In6 91.39(10) 8_445 9
In5 K6 In6 47.93(5) 9 9
In6 K6 In6 114.63(7) 7_455 9
In6 K6 In6 114.62(7) 8_445 9

loop_
_geom_bond_atom_site_label_1
_geom_bond_atom_site_label_2
_geom_bond_distance
_geom_bond_site_symmetry_2
In1 In1 2.9444(14) 6
In1 In3 2.9699(10) .
In1 In6 3.0308(9) 3_665
In1 In2 3.0592(10) 11_455
In1 In7 3.1337(9) 3_665
In1 In2 3.1870(10) 15_554
In1 K4 3.523(2) .
In1 K5 3.5853(16) 26_565
In1 K3 3.9447(19) 13_454
In1 K3 4.135(2) 26_565
In2 In7 2.9957(11) 25_545
In2 In1 3.0590(10) 11
In2 In6 3.0613(10) 7_455
In2 In1 3.1869(10) 8
In2 In2 3.1886(14) 24
In2 In2 3.2252(15) 22
In2 K5 3.530(3) 33_445
In2 K6 3.590(3) .
In2 K1 3.897(3) 27_345
In2 K3 4.012(4) 33_445
In2 K2 4.096(4) .
In3 Au11 2.8054(8) 25_545
In3 In11 2.8054(8) 25_545
In3 In13 2.9510(11) 26_565
In3 In10 3.0642(11) 26_565
In3 In4 3.1107(10) 2
In3 K4 3.499(2) .
In3 K5 3.560(3) 26_565
In3 K3 3.780(3) 13_454
In3 K1 4.049(3) 1_465
In3 K3 4.062(3) 26_565
In4 Au12 2.8487(9) 27_345
In4 In12 2.8487(9) 27_345
In4 Au11 2.9205(9) 27_345
In4 In11 2.9205(9) 27_345
In4 In4 3.0986(15) 12
In4 In10 3.1065(9) 25_545
In4 In3 3.1107(10) 3
In4 In9 3.1764(10) 25_545
In4 In4 3.2222(15) 24
In4 K4 3.568(2) 3
In4 K4 3.571(2) 11
In4 K1 3.858(3) 3_765
In5 In6 2.9664(13) .
In5 In8 2.9900(9) 27_445
In5 In8 2.9900(9) 26
In5 In5 2.9995(16) 2_545
In5 In5 2.9995(16) 3_655
In5 In8 3.0422(12) .
In5 K4 3.576(2) 23_545
In5 K4 3.576(2) 2_655
In5 K5 3.585(3) 26
In5 K5 3.585(3) 27_445
In5 K6 3.636(5) 13_544
In6 In1 3.0308(9) 23_545
In6 In1 3.0308(9) 2_655
In6 In2 3.0613(10) 34_544
In6 In2 3.0613(10) 13_544
In6 In7 3.0997(14) .
In6 K5 3.6259(17) 26
In6 K5 3.6259(17) 27_445
In6 K4 3.633(2) 2_655
In6 K4 3.633(2) 23_545
In6 K6 3.6672(17) 13_544
In7 In9 2.9504(14) .
In7 In2 2.9957(11) 25_545
In7 In2 2.9957(11) 10_545
In7 In1 3.1337(9) 23_545
In7 In1 3.1337(9) 2_655
In7 K4 3.514(2) 2_655
In7 K4 3.514(2) 23_545
In7 K2 4.0790(12) 25_545
In8 In10 2.9624(13) .
In8 In8 2.9856(11) 26
In8 In8 2.9856(11) 27_445
In8 In5 2.9901(9) 27_445
In8 In5 2.9901(9) 26
In8 K4 3.568(2) 23_545
In8 K4 3.568(2) 2_655
In8 K4 3.574(2) 12_545
In8 K4 3.574(2) 27_545
In8 K5 3.615(3) .
In9 Au12 2.8113(9) 3_755
In9 In12 2.8113(9) 3_755
In9 Au12 2.8113(9) 2_535
In9 In12 2.8113(9) 2_535
In9 In10 3.0919(14) .
In9 In4 3.1764(10) 10_545
In9 In4 3.1764(10) 25_545
In9 K4 3.495(2) 23_545
In9 K4 3.495(2) 2_655
In9 K2 3.888(4) 25_545
In9 K1 4.086(3) 3_755
In10 In3 3.0642(10) 12_545
In10 In3 3.0642(10) 27_545
In10 In4 3.1065(9) 25_545
In10 In4 3.1065(9) 10_545
In10 K5 3.581(3) .
In10 K4 3.603(2) 12_545
In10 K4 3.603(2) 27_545
In10 K4 3.607(2) 23_545
In10 K4 3.607(2) 2_655
In11 In3 2.8054(8) 25_545
In11 In3 2.8054(8) 10_545
In11 In14 2.8593(9) 25_545
In11 In4 2.9204(9) 26_545
In11 In4 2.9204(9) 11_545
In11 In13 3.0447(9) 3_755
In11 In13 3.0447(9) 2_535
In11 In12 3.2499(10) .
In11 K3 3.688(4) 31_635
In11 K1 3.751(4) 25_635
In12 In9 2.8113(9) 2_535
In12 In9 2.8113(9) 3_755
In12 In4 2.8486(9) 11_545
In12 In4 2.8486(9) 26_545
In12 In14 2.9250(19) 25_545
In12 Au12 3.0157(13) 2_535
In12 In12 3.0157(13) 2_535
In12 Au12 3.0157(13) 3_755
In12 In12 3.0157(13) 3_755
In12 K1 3.534(4) .
In13 IN15 2.7766(11) 7_545
In13 In3 2.9511(11) 27_545
In13 In3 2.9511(11) 12_545
In13 Au11 3.0447(9) 3_755
In13 In11 3.0447(9) 3_755
In13 In11 3.0447(9) 2_535
In13 Au11 3.0447(9) 2_535
In13 In14 3.148(2) 25_545
In13 In13 3.1648(18) 2_535
In13 In13 3.1648(18) 3_755
In13 K3 3.533(4) .
In13 K3 3.972(4) 32_655
In14 Au11 2.8591(9) 26_565
In14 In11 2.8591(9) 26_565
In14 Au11 2.8591(9) 27_345
In14 In11 2.8591(9) 27_345
In14 Au11 2.8593(9) 25_545
In14 In11 2.8593(9) 25_545
In14 Au12 2.9249(19) 27_345
In14 In12 2.9249(19) 27_345
In14 Au12 2.9249(19) 26_565
In14 In12 2.9249(19) 26_565
In14 In12 2.9250(19) 25_545
In14 Au12 2.9250(19) 25_545
IN15 In13 2.7766(11) 25_545
IN15 In13 2.7766(11) 13_454
IN15 In13 2.7767(11) 14_434
IN15 In13 2.7767(11) 26_565
IN15 In13 2.7767(11) 27_345
IN15 In13 2.7767(11) 15_654
K1 Au11 3.751(4) 25_635
K1 In11 3.751(4) 25_635
K1 In4 3.858(3) 2_645
K1 In4 3.858(3) 23_645
K1 In4 3.870(3) 11_545
K1 In4 3.870(3) 26_545
K1 In2 3.898(3) 26_545
K1 In2 3.898(3) 11_545
K1 K3 3.954(5) 13_544
K1 In3 4.049(3) 22_645
K2 Au12 3.741(6) 26_565
K2 In12 3.741(6) 26_565
K2 Au12 3.741(6) 27_345
K2 In12 3.741(6) 27_345
K2 Au12 3.742(6) 25_545
K2 In12 3.742(6) 25_545
K2 In9 3.888(4) 25_545
K2 In9 3.888(4) 27_345
K2 In9 3.888(4) 26_565
K2 In7 4.0790(12) 25_545
K2 In7 4.0791(12) 27_345
K2 In7 4.0791(12) 26_565
K3 Au11 3.688(4) 31_635
K3 In11 3.688(4) 31_635
K3 In3 3.780(3) 7_545
K3 In3 3.780(3) 28_545
K3 In1 3.9447(19) 7_545
K3 In1 3.9447(19) 28_545
K3 K1 3.954(5) 7_455
K3 In13 3.972(4) 33_435
K3 In13 3.972(4) 32_655
K3 In2 4.012(4) 17_545
K3 In2 4.012(4) 32_545
K4 In9 3.495(2) 3_665
K4 In7 3.514(2) 3_665
K4 In8 3.568(2) 3_665
K4 In4 3.568(2) 2
K4 In4 3.571(2) 11_455
K4 In8 3.574(2) 26_565
K4 In5 3.576(2) 3_665
K4 In10 3.603(2) 26_565
K4 In10 3.607(2) 3_665
K4 In6 3.633(2) 3_665
K5 In2 3.530(3) 17_545
K5 In2 3.530(3) 32_545
K5 In3 3.559(3) 27_545
K5 In3 3.559(3) 12_545
K5 In1 3.5853(16) 12_545
K5 In1 3.5853(16) 27_545
K5 In5 3.585(3) 26
K5 In5 3.585(3) 27_445
K5 In6 3.6259(17) 27_445
K5 In6 3.6259(17) 26
K6 In2 3.590(3) 3
K6 In2 3.590(3) 22
K6 In2 3.590(3) 24
K6 In2 3.590(3) 23
K6 In2 3.590(3) 2
K6 In5 3.636(5) 7_455
K6 In5 3.636(5) 8_445
K6 In5 3.636(5) 9
K6 In6 3.6672(17) 7_455
K6 In6 3.6674(17) 8_445
K6 In6 3.6674(17) 9
